data_4134519
loop_
_publ_author_name
'Zhan, Shun-Ze'
'Zhang, Guo-Hui'
'Li, Jing-Hong'
'Liu, Jia-Li'
'Zhu, Si-Hui'
'Lu, Weigang'
'Zheng, Ji'
'Ng, Seik Weng'
'Li, Dan'

_publ_section_title
;
 Exohedral Cuprofullerene: Sequentially Expanding Metal Olefin Up to a
 C<sub>60</sub>@Cu<sub>24</sub> Rhombicuboctahedron.
;
_journal_issue 13
_journal_name_full 'Journal of the American Chemical Society'
_journal_page_first 5943
_journal_page_last 5947
_journal_paper_doi 10.1021/jacs.0c00090
_journal_volume 142
_journal_year 2020
_chemical_formula_moiety 'C117 H14 Cu12 F99 O34, C8 H8 Cu F14 O8, 2(C6 H5 Cl)'
_chemical_formula_sum 'C137 H32 Cl2 Cu13 F113 O42'
_chemical_formula_weight 5393.54
_chemical_name_common 7F-12
_space_group_crystal_system triclinic
_space_group_IT_number 2
_space_group_name_Hall '-P 1'
_space_group_name_H-M_alt 'P -1'
_atom_sites_solution_hydrogens mixed
_atom_sites_solution_primary dual
_audit_creation_date 2019-11-25
_audit_creation_method
;
Olex2 1.2
(compiled 2018.05.29 svn.r3508 for OlexSys, GUI svn.r5506)
;
_cell_angle_alpha 107.6850(10)
_cell_angle_beta 108.6850(10)
_cell_angle_gamma 95.6440(10)
_cell_formula_units_Z 1
_cell_length_a 13.5207(2)
_cell_length_b 18.2853(3)
_cell_length_c 18.8367(2)
_cell_measurement_reflns_used 25767
_cell_measurement_temperature 99.99(10)
_cell_measurement_theta_max 73.9360
_cell_measurement_theta_min 2.9630
_cell_volume 4103.10(11)
_computing_cell_refinement 'CrysAlisPro 1.171.39.46 (Rigaku OD, 2018)'
_computing_data_collection 'CrysAlisPro 1.171.39.46 (Rigaku OD, 2018)'
_computing_data_reduction 'CrysAlisPro 1.171.39.46 (Rigaku OD, 2018)'
_computing_molecular_graphics 'Olex2 (Dolomanov et al., 2009)'
_computing_publication_material 'Olex2 (Dolomanov et al., 2009)'
_computing_structure_refinement 'ShelXL (Sheldrick, 2015)'
_computing_structure_solution 'ShelXT (Sheldrick, 2015)'
_diffrn_ambient_environment N~2~
_diffrn_ambient_temperature 99.99(10)
_diffrn_detector 'CCD plate'
_diffrn_measured_fraction_theta_full 0.996
_diffrn_measured_fraction_theta_max 0.963
_diffrn_measurement_details
;
List of Runs (angles in degrees, time in seconds):

  # Type    Start    End  Width  t~exp~   \w     \q     \k     \f   Frames
--------------------------------------------------------------------------
  1  \w    -85.00 -58.00   0.50    0.50    --    0.00 -19.00  60.00   54
  2  \w    -88.00 -58.00   0.50    0.50    --    0.00 -38.00 -30.00   60
  3  \w     55.00  82.00   0.50    0.50    --    0.00  38.00-120.00   54
  4  \w    -12.00  18.00   0.50    0.50    --    0.00 -19.00  60.00   60
  5  \w    -33.00  16.00   0.50    0.50    --    0.00 -38.00 -30.00   98
  6  \w     30.00  87.00   0.50    0.50    --    0.00  38.00-150.00  114
  7  \w    -39.00   1.00   0.50    0.50    --    0.00 -38.00-120.00   80
  8  \w    -88.00 -12.00   0.50    0.50    --    0.00 -77.00 150.00  152
  9  \w     35.00 126.00   0.50    2.00    --   95.80 -82.00-120.00  182
 10  \w     65.00 100.00   0.50    2.00    --   95.80 -82.00  30.00   70
 11  \w     74.00 101.00   0.50    2.00    --   95.80 -82.00 -60.00   54
 12  \w     80.00 184.00   0.50    2.00    --   95.80  30.00 120.00  208
 13  \w     12.00 116.00   0.50    2.00    --   95.80 -61.00-120.00  208
 14  \w      8.00 127.00   0.50    2.00    --   95.80 -82.00  60.00  238
 15  \w     46.00 110.00   0.50    2.00    --   95.80 -82.00 150.00  128
 16  \w    134.00 184.00   0.50    2.00    --   95.80  77.00 150.00  100
 17  \w     58.00 124.00   0.50    2.00    --   95.80 -82.00  90.00  132
 18  \w     10.00  39.00   0.50    2.00    --   95.80 -30.00  30.00   58
 19  \w     64.00 104.00   0.50    2.00    --   95.80 -30.00  30.00   80
 20  \w     10.00 111.00   0.50    2.00    --   95.80 -30.00 120.00  202
 21  \w     79.00 184.00   0.50    2.00    --   95.80  30.00  90.00  210
 22  \w     15.00  59.00   0.50    2.00    --   95.80 -82.00 -60.00   88
 23  \w     10.00 100.00   0.50    2.00    --   95.80 -15.00 120.00  180
 24  \w     94.00 124.00   0.50    2.00    --   95.80 -82.00 -50.03   60
 25  \w     14.00 113.00   0.50    2.00    --   95.80 -82.00   6.77  198
;
_diffrn_measurement_device 'four-circle diffractometer'
_diffrn_measurement_device_type 'XtaLAB AFC12 (RINC): Kappa single'
_diffrn_measurement_method '\w scans'
_diffrn_orient_matrix_type 'CrysAlisPro convention (1999,Acta A55,543-557)'
_diffrn_orient_matrix_UB_11 -0.0047895000
_diffrn_orient_matrix_UB_12 -0.0833590000
_diffrn_orient_matrix_UB_13 -0.0547255000
_diffrn_orient_matrix_UB_21 0.0440112000
_diffrn_orient_matrix_UB_22 -0.0234826000
_diffrn_orient_matrix_UB_23 0.0741872000
_diffrn_orient_matrix_UB_31 -0.1149827000
_diffrn_orient_matrix_UB_32 -0.0265612000
_diffrn_orient_matrix_UB_33 -0.0058908000
_diffrn_radiation_monochromator mirror
_diffrn_radiation_probe x-ray
_diffrn_radiation_type CuK\a
_diffrn_radiation_wavelength 1.54184
_diffrn_reflns_av_R_equivalents 0.0414
_diffrn_reflns_av_unetI/netI 0.0338
_diffrn_reflns_Laue_measured_fraction_full 0.996
_diffrn_reflns_Laue_measured_fraction_max 0.963
_diffrn_reflns_limit_h_max 8
_diffrn_reflns_limit_h_min -16
_diffrn_reflns_limit_k_max 22
_diffrn_reflns_limit_k_min -22
_diffrn_reflns_limit_l_max 23
_diffrn_reflns_limit_l_min -23
_diffrn_reflns_number 45555
_diffrn_reflns_point_group_measured_fraction_full 0.996
_diffrn_reflns_point_group_measured_fraction_max 0.963
_diffrn_reflns_theta_full 67.684
_diffrn_reflns_theta_max 74.429
_diffrn_reflns_theta_min 2.979
_diffrn_source 'Rotating-anode X-ray tube (dual wavelength)'
_diffrn_source_type 'Rigaku (Cu) X-ray DW Source'
_exptl_absorpt_coefficient_mu 4.021
_exptl_absorpt_correction_T_max 1.00000
_exptl_absorpt_correction_T_min 0.76264
_exptl_absorpt_correction_type multi-scan
_exptl_absorpt_process_details
;
CrysAlisPro 1.171.39.46 (Rigaku Oxford Diffraction, 2018)
Empirical absorption correction using spherical harmonics,
 implemented in SCALE3 ABSPACK scaling algorithm.
;
_exptl_crystal_colour black
_exptl_crystal_colour_primary black
_exptl_crystal_density_diffrn 2.183
_exptl_crystal_description needle
_exptl_crystal_F_000 2618
_exptl_crystal_size_max 0.1
_exptl_crystal_size_mid 0.002
_exptl_crystal_size_min 0.002
_refine_diff_density_max 2.076
_refine_diff_density_min -1.503
_refine_diff_density_rms 0.183
_refine_ls_extinction_method none
_refine_ls_goodness_of_fit_ref 1.046
_refine_ls_hydrogen_treatment constr
_refine_ls_matrix_type full
_refine_ls_number_parameters 1521
_refine_ls_number_reflns 16148
_refine_ls_number_restraints 111
_refine_ls_restrained_S_all 1.047
_refine_ls_R_factor_all 0.0958
_refine_ls_R_factor_gt 0.0898
_refine_ls_shift/su_max 0.001
_refine_ls_shift/su_mean 0.000
_refine_ls_structure_factor_coef Fsqd
_refine_ls_weighting_details 'w=1/[\s^2^(Fo^2^)+(0.1717P)^2^+20.8055P] where P=(Fo^2^+2Fc^2^)/3'
_refine_ls_weighting_scheme calc
_refine_ls_wR_factor_gt 0.2559
_refine_ls_wR_factor_ref 0.2629
_reflns_Friedel_coverage 0.000
_reflns_number_gt 14261
_reflns_number_total 16148
_reflns_threshold_expression 'I > 2\s(I)'
_cod_data_source_file ja0c00090_si_002.cif
_cod_data_source_block 2
_cod_depositor_comments 'Adding full bibliography for 4134518--4134521.cif.'
_cod_original_cell_volume 4103.09(11)
_cod_database_code 4134519
_shelx_shelxl_version_number 2017/1
_chemical_oxdiff_formula 'C H O F Cu'
_shelx_space_group_comment
;
The symmetry employed for this shelxl refinement is uniquely defined
by the following loop, which should always be used as a source of
symmetry information in preference to the above space-group names.
They are only intended as comments.
;
_reflns_odcompleteness_completeness 99.64
_reflns_odcompleteness_iscentric 1
_reflns_odcompleteness_theta 66.97
_olex2_refinement_description
;
1. Fixed Uiso
 At 1.2 times of:
  All C(H) groups, {H2Wa,H2Wb} of O2W
 At 1.5 times of:
  All O(H) groups, {H3Wa,H3Wb} of O3W, {H5Wa,H5Wb} of O5W, {H4Wa,H4Wb} of O4W,
   {H1Wa,H1Wb} of O1W
2. Restrained distances
 C53-C54
 1.5 with sigma of 0.02
 C53'-C52
 1.5 with sigma of 0.02
 F7'-C34'
 1.35 with sigma of 0.02
3. Uiso/Uaniso restraints and constraints
Uanis(C58) \\sim Ueq: with sigma of 0.001 and sigma for terminal atoms of 0.002
Uanis(C34) \\sim Ueq: with sigma of 0.001 and sigma for terminal atoms of 0.002
Uanis(C53) \\sim Ueq: with sigma of 0.001 and sigma for terminal atoms of 0.002
Uanis(F39') \\sim Ueq, Uanis(F42) \\sim Ueq: with sigma of 0.001 and sigma for
terminal atoms of 0.002
Uanis(F5') \\sim Ueq, Uanis(F6') \\sim Ueq: with sigma of 0.001 and sigma for
terminal atoms of 0.002
Uanis(F7') \\sim Ueq: with sigma of 0.001 and sigma for terminal atoms of 0.002
Uanis(F55) \\sim Ueq, Uanis(F54) \\sim Ueq, Uanis(F38) \\sim Ueq, Uanis(F49)
\\sim Ueq, Uanis(F47) \\sim Ueq, Uanis(F48) \\sim Ueq, Uanis(F5') \\sim Ueq,
Uanis(F7) \\sim Ueq, Uanis(F21') \\sim Ueq: with sigma of 0.001 and sigma for
terminal atoms of 0.002
Uanis(C53') \\sim Ueq: with sigma of 0.001 and sigma for terminal atoms of 0.002
Uanis(C34') \\sim Ueq: with sigma of 0.001 and sigma for terminal atoms of 0.002
Uanis(C58) = Uanis(C38)
Uanis(C53) = Uanis(C53')
Uanis(C42) = Uanis(C41')
4. Others
 Fixed Sof: F4(0.5) F4'(0.5) F5(0.5) F5'(0.5) F6(0.5) F6'(0.5) F7(0.5)
 F7'(0.5) F17(0.5) F17'(0.5) F18(0.5) F18'(0.5) F19(0.5) F19'(0.5) F20(0.5)
 F20'(0.5) F21(0.5) F21'(0.5) F38'(0.5) F39(0.5) F39'(0.5) F40(0.5) F40'(0.5)
 F41(0.5) F41'(0.5) F42(0.5) F42'(0.5) C34(0.5) C34'(0.5) C41(0.5) C41'(0.5)
 C42(0.5) C42'(0.5) C53'(0.5) C54(0.5) C54'(0.5)
5.a Rotating group:
 O1W(H1Wa,H1Wb), O3W(H3Wa,H3Wb), O4W(H4Wa,H4Wb), O5W(H5Wa,H5Wb)
5.b Secondary CH2 refined with riding coordinates:
 O2W(H2Wa,H2Wb)
5.c Aromatic/amide H refined with riding coordinates:
 C65(H65), C64(H64), C68(H68), C67(H67), C66(H66)
5.d Fitted hexagon refined as free rotating group:
 C65(C64,C63,C68,C67,C66)
5.e Idealised tetrahedral OH refined as rotating group:
 O14(H14)
;
_olex2_submission_special_instructions 'No special instructions were received'
_oxdiff_exptl_absorpt_empirical_details
;
Empirical correction (ABSPACK) includes:
- Absorption correction using spherical harmonics
- Frame scaling
;
_oxdiff_exptl_absorpt_empirical_full_max 1.828
_oxdiff_exptl_absorpt_empirical_full_min 0.500

loop_
_space_group_symop_operation_xyz
'x, y, z'
'-x, -y, -z'

loop_
_atom_site_label
_atom_site_type_symbol
_atom_site_fract_x
_atom_site_fract_y
_atom_site_fract_z
_atom_site_U_iso_or_equiv
_atom_site_adp_type
_atom_site_occupancy
_atom_site_site_symmetry_order
_atom_site_calc_flag
_atom_site_refinement_flags_posn
_atom_site_refinement_flags_adp
_atom_site_refinement_flags_occupancy
_atom_site_disorder_assembly
_atom_site_disorder_group
Cu1 Cu 0.82156(7) 0.74174(5) 0.45065(5) 0.0302(2) Uani 1 1 d . . . . .
Cu2 Cu 0.64878(6) 0.62571(4) 0.48200(5) 0.0244(2) Uani 1 1 d . . . . .
Cu3 Cu 0.67470(6) 0.58236(5) 0.30234(5) 0.0294(2) Uani 1 1 d . . . . .
Cu4 Cu 0.65046(6) 0.37871(5) 0.22387(5) 0.0294(2) Uani 1 1 d . . . . .
Cu5 Cu 0.60491(6) 0.30854(5) 0.35366(5) 0.0267(2) Uani 1 1 d . . . . .
Cu6 Cu 0.76081(6) 0.23611(5) 0.25014(5) 0.0302(2) Uani 1 1 d . . . . .
F1 F 0.6935(7) 0.7226(4) 0.1457(4) 0.093(2) Uani 1 1 d . . . . .
F2 F 0.8312(5) 0.8011(5) 0.2318(5) 0.096(2) Uani 1 1 d . . . . .
F3 F 0.6662(7) 0.8664(4) 0.1688(4) 0.104(2) Uani 1 1 d . . . . .
F4 F 0.5680(16) 0.8076(8) 0.2099(12) 0.058(3) Uani 0.5 1 d . . . A 1
F4' F 0.557(2) 0.7720(14) 0.1860(14) 0.105(8) Uani 0.5 1 d . . . A 2
F5 F 0.6548(11) 0.9621(6) 0.2926(7) 0.089(4) Uani 0.5 1 d . . . A 1
F5' F 0.526(4) 0.898(3) 0.265(3) 0.31(2) Uani 0.5 1 d . U . A 2
F6 F 0.8141(9) 0.9324(6) 0.3280(6) 0.065(3) Uani 0.5 1 d . . . A 1
F6' F 0.6119(12) 0.8428(9) 0.3415(9) 0.091(4) Uani 0.5 1 d . U . A 2
F7 F 0.6879(8) 0.8889(6) 0.3593(6) 0.054(2) Uani 0.5 1 d . U . A 1
F7' F 0.734(4) 0.927(3) 0.340(3) 0.31(2) Uani 0.5 1 d D U . A 2
F8 F 0.5816(5) 0.8587(3) 0.6079(4) 0.0737(17) Uani 1 1 d . . . . .
F9 F 0.7505(6) 0.8964(3) 0.6726(4) 0.093(2) Uani 1 1 d . . . . .
F10 F 0.6145(6) 0.9177(4) 0.4933(4) 0.091(2) Uani 1 1 d . . . . .
F11 F 0.7743(6) 0.9728(3) 0.5789(6) 0.110(3) Uani 1 1 d . . . . .
F12 F 0.5316(5) 0.9950(3) 0.5974(4) 0.0787(16) Uani 1 1 d . . . . .
F13 F 0.6860(5) 1.0386(3) 0.6900(4) 0.0813(18) Uani 1 1 d . . . . .
F14 F 0.6489(8) 1.0720(4) 0.5865(6) 0.113(3) Uani 1 1 d . . . . .
F15 F 0.3090(3) 0.5601(3) 0.2159(2) 0.0485(10) Uani 1 1 d . . . . .
F16 F 0.3012(3) 0.6012(3) 0.3334(3) 0.0580(12) Uani 1 1 d . . . . .
F17 F 0.4125(16) 0.7096(14) 0.2504(17) 0.127(10) Uani 0.5 1 d . . . B 1
F17' F 0.4117(12) 0.6865(10) 0.2117(7) 0.064(4) Uani 0.5 1 d . . . C 2
F18 F 0.405(3) 0.7377(11) 0.3741(16) 0.173(19) Uani 0.5 1 d . . . B 1
F18' F 0.2690(11) 0.7041(9) 0.2469(7) 0.051(3) Uani 0.5 1 d . . . C 2
F19 F 0.4325(8) 0.8217(5) 0.3124(6) 0.054(2) Uani 0.5 1 d . . . C 2
F19' F 0.2641(12) 0.7850(9) 0.2600(15) 0.147(9) Uani 0.5 1 d . . . B 1
F20 F 0.5421(6) 0.7525(4) 0.3515(6) 0.050(2) Uani 0.5 1 d . . . C 2
F20' F 0.1959(14) 0.6659(10) 0.1912(15) 0.170(11) Uani 0.5 1 d . . . B 1
F21 F 0.4165(11) 0.7691(9) 0.4002(8) 0.063(3) Uani 0.5 1 d . . . C 2
F21' F 0.200(2) 0.7076(14) 0.2970(15) 0.152(7) Uani 0.5 1 d . U . B 1
F22 F 0.3102(3) 0.3977(3) 0.1553(2) 0.0488(10) Uani 1 1 d . . . . .
F23 F 0.3145(3) 0.4262(2) 0.2770(2) 0.0426(9) Uani 1 1 d . . . . .
F24 F 0.2441(4) 0.2793(4) 0.2538(4) 0.090(2) Uani 1 1 d . . . . .
F25 F 0.2697(4) 0.2375(3) 0.1423(4) 0.091(2) Uani 1 1 d . . . . .
F26 F 0.1142(4) 0.2999(5) 0.0727(3) 0.086(2) Uani 1 1 d . . . . .
F27 F 0.0999(4) 0.3594(4) 0.1829(3) 0.0814(19) Uani 1 1 d . . . . .
F28 F 0.0614(4) 0.2350(4) 0.1338(6) 0.115(3) Uani 1 1 d . . . . .
F29 F 0.5308(3) 0.0072(2) 0.1650(3) 0.0522(10) Uani 1 1 d . . . . .
F30 F 0.4644(4) 0.0390(3) 0.2586(3) 0.0585(12) Uani 1 1 d . . . . .
F31 F 0.3209(4) -0.0080(3) 0.1073(4) 0.0748(16) Uani 1 1 d . . . . .
F32 F 0.3324(3) 0.1112(3) 0.1818(3) 0.0651(14) Uani 1 1 d . . . . .
F33 F 0.4371(7) 0.0484(4) 0.0327(4) 0.096(2) Uani 1 1 d . . . . .
F34 F 0.4558(4) 0.1672(3) 0.1097(3) 0.0643(12) Uani 1 1 d . . . . .
F35 F 0.2998(5) 0.0980(4) 0.0295(4) 0.093(2) Uani 1 1 d . . . . .
F36 F 0.5348(12) 0.2241(8) -0.0350(4) 0.211(8) Uani 1 1 d . . . . .
F37 F 0.6094(6) 0.1369(5) -0.0226(4) 0.109(3) Uani 1 1 d . . . . .
F38 F 0.6748(7) 0.3087(5) -0.0304(5) 0.106(2) Uani 1 1 d . U . . .
F38' F 0.810(3) 0.1611(13) 0.0088(13) 0.053(5) Uani 0.5 1 d . . . D 2
F39 F 0.6599(8) 0.1927(7) -0.1134(5) 0.063(3) Uani 0.5 1 d . . . E 1
F39' F 0.8539(10) 0.2848(7) 0.0731(8) 0.050(3) Uani 0.5 1 d . U . D 2
F40 F 0.828(3) 0.1715(19) -0.001(2) 0.093(10) Uani 0.5 1 d . . . E 1
F40' F 0.7836(18) 0.2940(13) -0.0876(11) 0.135(7) Uani 0.5 1 d . . . D 2
F41 F 0.8690(10) 0.2654(11) -0.0376(8) 0.082(4) Uani 0.5 1 d . . . E 1
F41' F 0.7051(19) 0.1714(12) -0.1371(9) 0.129(7) Uani 0.5 1 d . . . D 2
F42 F 0.8483(13) 0.3000(9) 0.0624(9) 0.066(4) Uani 0.5 1 d . U . E 1
F42' F 0.8829(15) 0.2120(14) -0.0797(12) 0.132(7) Uani 0.5 1 d . . . D 2
F43 F 0.8890(7) 0.0341(5) 0.0694(4) 0.103(2) Uani 1 1 d . . . . .
F44 F 1.0234(7) 0.1016(5) 0.1804(8) 0.144(4) Uani 1 1 d . . . . .
F45 F 0.9803(9) 0.0031(8) 0.2485(5) 0.152(4) Uani 1 1 d . . . . .
F46 F 0.8564(8) -0.0760(6) 0.1266(7) 0.144(4) Uani 1 1 d . . . . .
F47 F 1.0027(10) -0.0802(8) 0.0542(8) 0.167(4) Uani 1 1 d . U . . .
F48 F 1.1195(9) -0.0216(6) 0.1658(7) 0.138(3) Uani 1 1 d . U . . .
F49 F 1.0432(14) -0.1249(11) 0.1603(11) 0.221(6) Uani 1 1 d . U . . .
O1 O 0.7886(4) 0.7687(3) 0.3525(3) 0.0466(11) Uani 1 1 d . . . . .
O1W O 0.5717(4) 0.5738(2) 0.5483(3) 0.0372(9) Uani 1 1 d . . . . .
H1WA H 0.509764 0.587658 0.545494 0.056 Uiso 1 1 d GR . . . .
H1WB H 0.609364 0.593076 0.600649 0.056 Uiso 1 1 d GR . . . .
O2 O 0.7586(4) 0.8129(2) 0.5126(3) 0.0423(10) Uani 1 1 d . . . . .
O2W O 0.6355(3) 0.4844(3) 0.1869(2) 0.0363(9) Uani 1 1 d . . . . .
H2WA H 0.685486 0.492341 0.161372 0.044 Uiso 1 1 calc R . . . .
H2WB H 0.563453 0.478934 0.150438 0.044 Uiso 1 1 calc R . . . .
O3 O 0.6462(3) 0.7372(2) 0.5408(3) 0.0324(9) Uani 1 1 d . . . . .
O3W O 0.5597(3) 0.3040(3) 0.4554(3) 0.0366(9) Uani 1 1 d . . . . .
H3WA H 0.606358 0.286402 0.486694 0.055 Uiso 1 1 d GR . . . .
H3WB H 0.500678 0.268759 0.438221 0.055 Uiso 1 1 d GR . . . .
O4 O 0.5030(3) 0.6083(3) 0.4011(3) 0.0332(9) Uani 1 1 d . . . . .
O5 O 0.5198(3) 0.5730(3) 0.2803(3) 0.0393(10) Uani 1 1 d . . . . .
O6 O 0.6772(4) 0.6616(3) 0.2509(3) 0.0397(10) Uani 1 1 d . . . . .
O7 O 0.4946(3) 0.3624(3) 0.2018(2) 0.0365(9) Uani 1 1 d . . . . .
O8 O 0.4716(3) 0.3453(2) 0.3090(2) 0.0326(9) Uani 1 1 d . . . . .
O9 O 0.5431(3) 0.1959(2) 0.2901(3) 0.0365(9) Uani 1 1 d . . . . .
O10 O 0.6570(3) 0.1435(2) 0.2341(3) 0.0381(10) Uani 1 1 d . . . . .
O11 O 0.7150(4) 0.2153(3) 0.1341(3) 0.0443(11) Uani 1 1 d . . . . .
O12 O 0.6299(4) 0.3110(3) 0.1147(3) 0.0437(11) Uani 1 1 d . . . . .
O13 O 0.8779(4) 0.1552(3) 0.2356(3) 0.0488(12) Uani 1 1 d . . . . .
O14 O 0.7554(7) 0.0433(4) 0.1597(7) 0.106(3) Uani 1 1 d . . . . .
H14 H 0.737944 0.020038 0.111419 0.159 Uiso 1 1 calc GR . . . .
C1 C 0.8917(4) 0.6504(3) 0.4331(3) 0.0246(10) Uani 1 1 d . . . . .
C2 C 0.8798(4) 0.6690(3) 0.5096(3) 0.0231(10) Uani 1 1 d . . . . .
C3 C 0.8001(4) 0.6148(3) 0.5196(3) 0.0213(9) Uani 1 1 d . . . . .
C4 C 0.7369(4) 0.5442(3) 0.4539(3) 0.0219(9) Uani 1 1 d . . . . .
C5 C 0.7476(4) 0.5253(3) 0.3741(3) 0.0224(10) Uani 1 1 d . . . . .
C6 C 0.8252(4) 0.5781(3) 0.3645(3) 0.0248(10) Uani 1 1 d . . . . .
C7 C 0.8041(4) 0.4097(3) 0.2974(3) 0.0244(10) Uani 1 1 d . . . . .
C8 C 0.7381(4) 0.4410(3) 0.3414(3) 0.0231(10) Uani 1 1 d . . . . .
C9 C 0.7210(4) 0.4065(3) 0.3990(3) 0.0228(10) Uani 1 1 d . . . . .
C10 C 0.7661(4) 0.3410(3) 0.4101(3) 0.0237(10) Uani 1 1 d . . . . .
C11 C 0.8346(4) 0.3089(3) 0.3654(3) 0.0248(10) Uani 1 1 d . . . . .
C12 C 0.8534(4) 0.3428(3) 0.3100(3) 0.0247(10) Uani 1 1 d . . . . .
C13 C 0.9990(4) 0.6594(3) 0.4315(3) 0.0241(10) Uani 1 1 d . . . . .
C14 C 0.9997(4) 0.5964(3) 0.3640(3) 0.0254(10) Uani 1 1 d . . . . .
C15 C 0.8955(4) 0.5453(3) 0.3242(3) 0.0244(10) Uani 1 1 d . . . . .
C16 C 0.8852(4) 0.4646(3) 0.2920(3) 0.0250(10) Uani 1 1 d . . . . .
C17 C 0.9799(4) 0.4325(3) 0.2988(3) 0.0240(10) Uani 1 1 d . . . . .
C18 C 0.9617(4) 0.3597(3) 0.3115(3) 0.0242(10) Uani 1 1 d . . . . .
C19 C 0.9247(4) 0.2922(3) 0.4210(3) 0.0253(10) Uani 1 1 d . . . . .
C20 C 0.9118(4) 0.3111(3) 0.4973(3) 0.0240(10) Uani 1 1 d . . . . .
C21 C 0.8173(4) 0.3433(3) 0.4920(3) 0.0234(10) Uani 1 1 d . . . . .
C22 C 0.8158(4) 0.4034(3) 0.5574(3) 0.0238(10) Uani 1 1 d . . . . .
C23 C 0.9086(4) 0.4344(3) 0.6303(3) 0.0241(10) Uani 1 1 d . . . . .
C24 C 0.9189(4) 0.5179(3) 0.6640(3) 0.0232(10) Uani 1 1 d . . . . .
C25 C 0.8323(4) 0.5396(3) 0.6117(3) 0.0223(10) Uani 1 1 d . . . . .
C26 C 0.8510(4) 0.6101(3) 0.5988(3) 0.0230(10) Uani 1 1 d . . . . .
C27 C 0.9546(4) 0.6605(3) 0.6372(3) 0.0227(10) Uani 1 1 d . . . . .
C28 C 0.9744(4) 0.6959(3) 0.5820(3) 0.0237(10) Uani 1 1 d . . . . .
C29 C 0.7245(4) 0.4707(3) 0.4686(3) 0.0218(9) Uani 1 1 d . . . . .
C30 C 0.7681(4) 0.4685(3) 0.5452(3) 0.0215(9) Uani 1 1 d . . . . .
C31 C 0.7308(6) 0.7280(5) 0.2806(4) 0.0432(15) Uani 1 1 d . . . . .
C32 C 0.7313(7) 0.7735(6) 0.2212(6) 0.063(2) Uani 1 1 d . . . . .
C33 C 0.6620(11) 0.8351(6) 0.2249(6) 0.075(3) Uani 1 1 d . . . . .
C34 C 0.7096(15) 0.9051(11) 0.2989(11) 0.056(4) Uani 0.5 1 d . U . A 1
C34' C 0.635(3) 0.880(2) 0.298(2) 0.128(10) Uani 0.5 1 d D U . A 2
C35 C 0.6948(5) 0.8007(3) 0.5451(4) 0.0347(13) Uani 1 1 d . . . . .
C36 C 0.6752(6) 0.8753(4) 0.6000(5) 0.0473(17) Uani 1 1 d . . . . .
C37 C 0.6750(8) 0.9446(5) 0.5702(7) 0.065(3) Uani 1 1 d . . . . .
C38 C 0.6357(10) 1.0137(8) 0.6120(8) 0.085(2) Uani 1 1 d . . . . .
C39 C 0.4726(4) 0.5953(3) 0.3283(3) 0.0288(11) Uani 1 1 d . . . . .
C40 C 0.3603(4) 0.6108(4) 0.2909(4) 0.0327(12) Uani 1 1 d . . . . .
C41 C 0.3605(14) 0.6969(13) 0.3023(14) 0.046(4) Uani 0.5 1 d . . . B 1
C41' C 0.3702(18) 0.6892(15) 0.2719(14) 0.046(4) Uani 0.5 1 d . . . C 2
C42 C 0.2595(19) 0.7133(15) 0.2737(15) 0.046(4) Uani 0.5 1 d . . . B 1
C42' C 0.436(3) 0.760(2) 0.3400(18) 0.089(10) Uani 0.5 1 d . . . C 2
C43 C 0.4440(4) 0.3579(3) 0.2450(3) 0.0299(11) Uani 1 1 d . . . . .
C44 C 0.3277(5) 0.3710(4) 0.2159(3) 0.0312(12) Uani 1 1 d . . . . .
C45 C 0.2423(5) 0.2955(5) 0.1896(5) 0.0517(18) Uani 1 1 d . . . . .
C46 C 0.1267(6) 0.2980(5) 0.1435(5) 0.0513(18) Uani 1 1 d . . . . .
C47 C 0.5713(5) 0.1421(4) 0.2477(4) 0.0361(13) Uani 1 1 d . . . . .
C48 C 0.4895(6) 0.0629(4) 0.2041(5) 0.0449(16) Uani 1 1 d . . . . .
C49 C 0.3834(6) 0.0656(4) 0.1440(5) 0.056(2) Uani 1 1 d . . . . .
C50 C 0.3948(8) 0.0940(6) 0.0775(6) 0.067(2) Uani 1 1 d . . . . .
C51 C 0.6635(6) 0.2500(4) 0.0939(4) 0.0432(15) Uani 1 1 d . . . . .
C52 C 0.6371(10) 0.2122(7) 0.0020(5) 0.079(3) Uani 1 1 d D . . . .
C53 C 0.6892(12) 0.2365(11) -0.0366(10) 0.115(4) Uani 1 1 d D U . E 1
C53' C 0.751(2) 0.213(2) -0.006(2) 0.115(4) Uani 0.5 1 d D U . D 2
C54 C 0.8051(10) 0.2363(8) 0.0003(7) 0.038(3) Uani 0.5 1 d D . . E 1
C54' C 0.795(4) 0.230(2) -0.0762(17) 0.128(17) Uani 0.5 1 d . . . D 2
C55 C 0.8498(8) 0.0896(5) 0.1880(7) 0.069(3) Uani 1 1 d . . . . .
C56 C 0.9257(11) 0.0479(7) 0.1498(11) 0.104(5) Uani 1 1 d . . . . .
C57 C 0.9441(15) -0.0202(12) 0.1592(15) 0.198(14) Uani 1 1 d . . . . .
C58 C 1.0316(11) -0.0630(8) 0.1357(8) 0.085(2) Uani 1 1 d . U . . .
Cu7 Cu -0.500000 0.500000 0.000000 0.0398(3) Uani 1 2 d S T P . .
F50 F -0.1709(5) 0.4596(4) 0.1227(3) 0.0763(15) Uani 1 1 d . . . . .
F51 F -0.1117(5) 0.4660(6) 0.0307(4) 0.115(3) Uani 1 1 d . . . . .
F52 F 0.0106(9) 0.5710(6) 0.1818(6) 0.132(3) Uani 1 1 d . . . . .
F53 F -0.1510(4) 0.6118(3) 0.1818(3) 0.0641(12) Uani 1 1 d . . . . .
F54 F -0.0305(11) 0.6058(8) 0.0411(8) 0.168(4) Uani 1 1 d . U . . .
F55 F -0.0206(13) 0.7015(10) 0.1457(10) 0.200(6) Uani 1 1 d . U . . .
F56 F -0.1699(9) 0.6476(6) 0.0558(8) 0.133(3) Uani 1 1 d . . . . .
O4W O -0.4953(5) 0.5837(4) 0.0972(4) 0.0685(17) Uani 1 1 d . . . . .
H4WA H -0.431789 0.596222 0.142278 0.103 Uiso 1 1 d GR . . . .
H4WB H -0.544467 0.570497 0.119252 0.103 Uiso 1 1 d GR . . . .
O5W O -0.4542(6) 0.5961(6) -0.0516(5) 0.095(3) Uani 1 1 d . . . . .
H5WA H -0.398445 0.642114 -0.012994 0.142 Uiso 1 1 d GR . . . .
H5WB H -0.511047 0.622779 -0.068153 0.142 Uiso 1 1 d GR . . . .
O15 O -0.3487(4) 0.5038(4) 0.0541(3) 0.0514(13) Uani 1 1 d . . . . .
O16 O -0.2995(6) 0.4848(7) -0.0520(4) 0.106(3) Uani 1 1 d . . . . .
C59 C -0.2812(7) 0.4946(7) 0.0182(5) 0.069(3) Uani 1 1 d . . . . .
C60 C -0.1674(8) 0.4995(8) 0.0735(5) 0.075(3) Uani 1 1 d . . . . .
C61 C -0.1061(9) 0.5834(10) 0.1266(7) 0.095(4) Uani 1 1 d . . . . .
C62 C -0.0936(12) 0.6345(10) 0.0900(9) 0.097(4) Uani 1 1 d . . . . .
Cl1 Cl 0.6906(2) 1.14345(15) 0.43981(18) 0.0767(6) Uani 1 1 d . . . . .
C65 C 0.9739(6) 1.1038(4) 0.4317(4) 0.089(4) Uani 1 1 d . . . . .
H65 H 1.007560 1.095099 0.394786 0.107 Uiso 1 1 calc R . . . .
C64 C 0.8696(6) 1.1146(4) 0.4096(3) 0.078(3) Uani 1 1 d G . . . .
H64 H 0.833387 1.113189 0.357900 0.094 Uiso 1 1 calc R . . . .
C63 C 0.8193(4) 1.1276(4) 0.4647(4) 0.073(3) Uani 1 1 d G . . . .
C68 C 0.8734(5) 1.1297(5) 0.5420(4) 0.084(3) Uani 1 1 d G . . . .
H68 H 0.839766 1.138418 0.578912 0.101 Uiso 1 1 calc R . . . .
C67 C 0.9778(5) 1.1189(5) 0.5641(4) 0.102(5) Uani 1 1 d G . . . .
H67 H 1.013939 1.120329 0.615799 0.122 Uiso 1 1 calc R . . . .
C66 C 1.0280(4) 1.1059(4) 0.5090(5) 0.118(6) Uani 1 1 d G . . . .
H66 H 1.097837 1.098669 0.523737 0.142 Uiso 1 1 calc R . . . .

loop_
_atom_site_aniso_label
_atom_site_aniso_U_11
_atom_site_aniso_U_22
_atom_site_aniso_U_33
_atom_site_aniso_U_23
_atom_site_aniso_U_13
_atom_site_aniso_U_12
Cu1 0.0283(4) 0.0296(4) 0.0450(5) 0.0194(4) 0.0214(4) 0.0139(3)
Cu2 0.0210(4) 0.0248(4) 0.0311(4) 0.0097(3) 0.0133(3) 0.0094(3)
Cu3 0.0238(4) 0.0432(5) 0.0323(4) 0.0212(4) 0.0148(3) 0.0153(3)
Cu4 0.0207(4) 0.0407(5) 0.0226(4) 0.0045(3) 0.0091(3) 0.0067(3)
Cu5 0.0198(4) 0.0255(4) 0.0310(4) 0.0041(3) 0.0105(3) 0.0035(3)
Cu6 0.0253(4) 0.0282(4) 0.0303(4) -0.0004(3) 0.0128(3) 0.0023(3)
F1 0.148(6) 0.095(4) 0.068(4) 0.053(3) 0.055(4) 0.041(4)
F2 0.083(4) 0.124(5) 0.115(5) 0.084(5) 0.044(4) 0.013(4)
F3 0.142(6) 0.085(4) 0.098(5) 0.066(4) 0.026(4) 0.030(4)
F4 0.058(8) 0.057(7) 0.062(9) 0.031(6) 0.017(6) 0.016(6)
F4' 0.100(13) 0.15(2) 0.087(16) 0.081(16) 0.029(12) 0.029(17)
F5 0.126(10) 0.049(5) 0.067(6) 0.008(5) 0.003(6) 0.063(7)
F5' 0.31(2) 0.31(2) 0.31(2) 0.111(7) 0.115(8) 0.068(5)
F6 0.059(6) 0.046(5) 0.068(6) 0.011(4) 0.004(5) 0.008(4)
F6' 0.091(4) 0.091(4) 0.091(4) 0.032(2) 0.034(2) 0.022(2)
F7 0.056(3) 0.054(3) 0.053(3) 0.0181(18) 0.0195(19) 0.0165(19)
F7' 0.31(2) 0.31(2) 0.31(2) 0.109(8) 0.113(9) 0.066(5)
F8 0.094(4) 0.035(2) 0.126(5) 0.019(2) 0.090(4) 0.019(2)
F9 0.121(5) 0.059(3) 0.062(3) -0.006(3) 0.009(3) 0.034(3)
F10 0.149(6) 0.091(4) 0.083(4) 0.051(3) 0.070(4) 0.088(4)
F11 0.118(5) 0.037(3) 0.219(9) 0.032(4) 0.131(6) 0.020(3)
F12 0.087(4) 0.070(3) 0.113(5) 0.040(3) 0.063(4) 0.047(3)
F13 0.085(4) 0.042(3) 0.122(5) 0.015(3) 0.058(4) 0.019(3)
F14 0.184(8) 0.061(3) 0.178(7) 0.067(4) 0.139(7) 0.063(4)
F15 0.0336(19) 0.067(3) 0.037(2) 0.0106(18) 0.0084(16) 0.0188(18)
F16 0.031(2) 0.114(4) 0.051(2) 0.042(3) 0.0265(18) 0.032(2)
F17 0.091(11) 0.18(2) 0.23(3) 0.18(2) 0.102(18) 0.059(14)
F17' 0.061(7) 0.114(9) 0.054(6) 0.044(6) 0.040(5) 0.061(7)
F18 0.19(3) 0.042(9) 0.12(2) -0.035(10) -0.095(18) 0.059(12)
F18' 0.046(6) 0.064(7) 0.050(7) 0.022(6) 0.019(5) 0.027(5)
F19 0.068(6) 0.038(4) 0.086(6) 0.034(4) 0.048(5) 0.029(4)
F19' 0.078(9) 0.075(9) 0.27(2) 0.095(12) 0.001(12) 0.020(7)
F20 0.034(4) 0.031(4) 0.088(6) 0.021(4) 0.025(4) 0.013(3)
F20' 0.099(12) 0.089(11) 0.21(2) 0.029(12) -0.062(13) 0.031(9)
F21 0.070(7) 0.068(8) 0.056(7) 0.024(7) 0.024(6) 0.028(7)
F21' 0.151(8) 0.151(8) 0.153(8) 0.055(3) 0.055(3) 0.034(3)
F22 0.036(2) 0.075(3) 0.046(2) 0.029(2) 0.0173(17) 0.0218(19)
F23 0.038(2) 0.054(2) 0.0365(19) 0.0094(17) 0.0172(16) 0.0231(17)
F24 0.039(3) 0.114(5) 0.126(5) 0.083(4) 0.010(3) -0.005(3)
F25 0.040(3) 0.044(3) 0.135(5) -0.014(3) 0.008(3) 0.009(2)
F26 0.040(3) 0.147(6) 0.044(3) 0.012(3) 0.004(2) 0.017(3)
F27 0.035(2) 0.124(5) 0.058(3) -0.005(3) 0.014(2) 0.031(3)
F28 0.030(3) 0.103(5) 0.182(8) 0.059(5) 0.002(4) -0.013(3)
F29 0.042(2) 0.0326(19) 0.070(3) 0.0004(18) 0.023(2) 0.0067(16)
F30 0.063(3) 0.042(2) 0.073(3) 0.012(2) 0.040(2) 0.000(2)
F31 0.046(3) 0.042(2) 0.096(4) -0.013(2) 0.014(3) -0.004(2)
F32 0.036(2) 0.052(3) 0.083(3) -0.005(2) 0.020(2) 0.0036(19)
F33 0.133(6) 0.096(5) 0.068(4) 0.017(3) 0.051(4) 0.057(4)
F34 0.055(3) 0.067(3) 0.056(3) 0.015(2) 0.008(2) 0.007(2)
F35 0.064(3) 0.091(4) 0.073(4) 0.004(3) -0.016(3) 0.013(3)
F36 0.289(15) 0.256(13) 0.040(3) 0.000(5) 0.007(6) 0.195(13)
F37 0.090(4) 0.114(5) 0.060(3) -0.048(4) 0.032(3) -0.016(4)
F38 0.110(3) 0.105(3) 0.102(3) 0.0369(19) 0.0334(19) 0.0342(19)
F38' 0.068(13) 0.038(7) 0.051(6) 0.010(5) 0.022(7) 0.015(7)
F39 0.065(6) 0.100(8) 0.018(4) -0.001(4) 0.023(4) 0.025(5)
F39' 0.047(3) 0.050(3) 0.051(3) 0.018(2) 0.018(2) 0.009(2)
F40 0.054(10) 0.080(14) 0.14(2) 0.036(12) 0.021(12) 0.024(9)
F40' 0.180(19) 0.177(18) 0.114(13) 0.099(13) 0.084(13) 0.067(15)
F41 0.056(7) 0.147(13) 0.058(7) 0.037(8) 0.041(6) 0.019(7)
F41' 0.179(19) 0.133(14) 0.049(8) 0.010(8) 0.029(10) 0.046(13)
F42 0.064(5) 0.066(5) 0.067(5) 0.026(2) 0.023(2) 0.013(2)
F42' 0.127(14) 0.21(2) 0.125(13) 0.083(14) 0.093(12) 0.080(14)
F43 0.117(6) 0.133(6) 0.073(4) 0.029(4) 0.052(4) 0.055(5)
F44 0.097(6) 0.099(6) 0.261(12) 0.044(7) 0.115(7) 0.029(4)
F45 0.160(9) 0.216(11) 0.089(6) 0.050(7) 0.044(6) 0.103(9)
F46 0.115(7) 0.106(6) 0.182(10) 0.024(6) 0.041(7) 0.037(6)
F47 0.166(5) 0.167(5) 0.167(5) 0.054(2) 0.063(2) 0.041(2)
F48 0.132(4) 0.138(4) 0.142(4) 0.042(2) 0.052(2) 0.035(2)
F49 0.221(7) 0.220(7) 0.221(7) 0.079(3) 0.081(3) 0.049(2)
O1 0.050(3) 0.043(3) 0.065(3) 0.036(2) 0.028(2) 0.014(2)
O1W 0.049(3) 0.033(2) 0.040(2) 0.0118(18) 0.030(2) 0.0098(18)
O2 0.046(3) 0.028(2) 0.063(3) 0.016(2) 0.032(2) 0.0149(19)
O2W 0.029(2) 0.055(3) 0.029(2) 0.0165(19) 0.0125(17) 0.0158(19)
O3 0.031(2) 0.0244(19) 0.046(2) 0.0107(17) 0.0206(18) 0.0093(15)
O3W 0.029(2) 0.045(2) 0.037(2) 0.0109(19) 0.0175(18) 0.0037(18)
O4 0.0243(19) 0.041(2) 0.037(2) 0.0150(18) 0.0130(17) 0.0115(16)
O5 0.028(2) 0.060(3) 0.039(2) 0.023(2) 0.0163(18) 0.019(2)
O6 0.039(2) 0.044(3) 0.047(2) 0.028(2) 0.017(2) 0.014(2)
O7 0.0230(19) 0.050(3) 0.030(2) 0.0059(18) 0.0096(16) 0.0064(17)
O8 0.0236(19) 0.041(2) 0.031(2) 0.0096(17) 0.0103(16) 0.0078(16)
O9 0.032(2) 0.030(2) 0.040(2) 0.0011(17) 0.0158(18) 0.0022(16)
O10 0.030(2) 0.031(2) 0.047(2) 0.0021(18) 0.0189(19) 0.0024(16)
O11 0.048(3) 0.046(3) 0.033(2) 0.003(2) 0.017(2) 0.012(2)
O12 0.036(2) 0.060(3) 0.025(2) 0.0018(19) 0.0090(18) 0.015(2)
O13 0.039(3) 0.047(3) 0.050(3) 0.002(2) 0.017(2) 0.013(2)
O14 0.076(5) 0.046(4) 0.177(9) -0.008(5) 0.068(6) 0.007(3)
C1 0.023(3) 0.027(2) 0.030(3) 0.014(2) 0.013(2) 0.010(2)
C2 0.023(2) 0.022(2) 0.030(3) 0.011(2) 0.014(2) 0.0088(19)
C3 0.020(2) 0.021(2) 0.027(2) 0.0082(19) 0.0124(19) 0.0082(18)
C4 0.020(2) 0.026(2) 0.025(2) 0.010(2) 0.0121(19) 0.0086(19)
C5 0.017(2) 0.031(3) 0.023(2) 0.011(2) 0.0100(19) 0.0080(19)
C6 0.022(2) 0.031(3) 0.027(2) 0.014(2) 0.012(2) 0.011(2)
C7 0.020(2) 0.030(3) 0.023(2) 0.006(2) 0.012(2) 0.008(2)
C8 0.018(2) 0.029(3) 0.022(2) 0.007(2) 0.0088(19) 0.0055(19)
C9 0.018(2) 0.024(2) 0.022(2) 0.0044(19) 0.0085(19) 0.0007(18)
C10 0.022(2) 0.022(2) 0.027(2) 0.0045(19) 0.012(2) 0.0053(19)
C11 0.020(2) 0.023(2) 0.029(3) 0.004(2) 0.012(2) 0.0027(19)
C12 0.017(2) 0.029(3) 0.026(2) 0.004(2) 0.0091(19) 0.0054(19)
C13 0.020(2) 0.027(2) 0.035(3) 0.017(2) 0.016(2) 0.0089(19)
C14 0.026(3) 0.030(3) 0.026(2) 0.014(2) 0.013(2) 0.008(2)
C15 0.020(2) 0.034(3) 0.025(2) 0.015(2) 0.011(2) 0.009(2)
C16 0.021(2) 0.034(3) 0.019(2) 0.007(2) 0.0090(19) 0.008(2)
C17 0.024(2) 0.030(3) 0.020(2) 0.005(2) 0.0129(19) 0.008(2)
C18 0.021(2) 0.027(2) 0.023(2) 0.0020(19) 0.0122(19) 0.0027(19)
C19 0.025(3) 0.018(2) 0.034(3) 0.005(2) 0.016(2) 0.0053(19)
C20 0.022(2) 0.018(2) 0.037(3) 0.010(2) 0.018(2) 0.0051(18)
C21 0.020(2) 0.024(2) 0.030(3) 0.010(2) 0.014(2) 0.0041(19)
C22 0.023(2) 0.024(2) 0.029(3) 0.012(2) 0.013(2) 0.0066(19)
C23 0.024(2) 0.030(3) 0.024(2) 0.012(2) 0.014(2) 0.007(2)
C24 0.022(2) 0.031(3) 0.022(2) 0.011(2) 0.0130(19) 0.009(2)
C25 0.021(2) 0.027(2) 0.022(2) 0.0073(19) 0.0132(19) 0.0080(19)
C26 0.022(2) 0.024(2) 0.026(2) 0.0064(19) 0.014(2) 0.0093(19)
C27 0.023(2) 0.021(2) 0.026(2) 0.0034(19) 0.014(2) 0.0081(19)
C28 0.024(2) 0.019(2) 0.031(3) 0.0060(19) 0.016(2) 0.0080(19)
C29 0.018(2) 0.022(2) 0.027(2) 0.0064(19) 0.0120(19) 0.0074(18)
C30 0.019(2) 0.023(2) 0.028(2) 0.0089(19) 0.0135(19) 0.0077(18)
C31 0.039(3) 0.063(4) 0.039(3) 0.029(3) 0.015(3) 0.021(3)
C32 0.058(5) 0.064(5) 0.067(5) 0.040(5) 0.011(4) 0.000(4)
C33 0.104(9) 0.072(6) 0.071(6) 0.047(5) 0.034(6) 0.042(6)
C34 0.056(4) 0.056(4) 0.056(4) 0.0208(17) 0.0202(17) 0.0124(13)
C34' 0.128(10) 0.128(10) 0.128(10) 0.046(4) 0.047(4) 0.028(2)
C35 0.031(3) 0.029(3) 0.049(3) 0.012(3) 0.021(3) 0.011(2)
C36 0.046(4) 0.031(3) 0.067(5) 0.011(3) 0.031(4) 0.012(3)
C37 0.075(6) 0.043(4) 0.109(8) 0.034(5) 0.067(6) 0.024(4)
C38 0.085(2) 0.084(2) 0.085(2) 0.0295(12) 0.0316(12) 0.0192(11)
C39 0.020(2) 0.039(3) 0.035(3) 0.018(2) 0.012(2) 0.013(2)
C40 0.022(3) 0.046(3) 0.034(3) 0.017(3) 0.012(2) 0.013(2)
C41 0.021(7) 0.053(10) 0.069(14) 0.028(11) 0.014(8) 0.018(6)
C41' 0.036(7) 0.054(8) 0.063(10) 0.025(8) 0.029(7) 0.027(5)
C42 0.036(7) 0.054(8) 0.063(10) 0.025(8) 0.029(7) 0.027(5)
C42' 0.11(2) 0.08(2) 0.068(16) 0.021(13) 0.012(14) 0.071(18)
C43 0.022(3) 0.031(3) 0.031(3) 0.002(2) 0.012(2) 0.006(2)
C44 0.027(3) 0.040(3) 0.026(3) 0.008(2) 0.011(2) 0.009(2)
C45 0.024(3) 0.050(4) 0.065(5) 0.009(4) 0.008(3) 0.006(3)
C46 0.027(3) 0.063(5) 0.051(4) 0.008(3) 0.009(3) 0.006(3)
C47 0.033(3) 0.030(3) 0.040(3) 0.005(2) 0.015(3) 0.004(2)
C48 0.038(3) 0.028(3) 0.058(4) -0.001(3) 0.020(3) 0.002(3)
C49 0.032(3) 0.036(4) 0.071(5) -0.009(3) 0.008(3) 0.000(3)
C50 0.060(5) 0.060(5) 0.058(5) 0.002(4) 0.008(4) 0.018(4)
C51 0.045(4) 0.047(4) 0.032(3) -0.001(3) 0.019(3) 0.014(3)
C52 0.117(9) 0.102(8) 0.039(4) 0.026(5) 0.038(5) 0.077(7)
C53 0.115(4) 0.114(4) 0.114(4) 0.0408(17) 0.0421(17) 0.0250(12)
C53' 0.115(4) 0.114(4) 0.114(4) 0.0408(17) 0.0421(17) 0.0250(12)
C54 0.043(7) 0.048(7) 0.022(5) 0.006(5) 0.013(5) 0.022(6)
C54' 0.24(5) 0.16(3) 0.058(16) 0.06(2) 0.09(2) 0.15(3)
C55 0.055(5) 0.046(4) 0.100(7) 0.010(5) 0.034(5) 0.019(4)
C56 0.079(8) 0.063(7) 0.154(14) 0.011(7) 0.051(9) 0.006(6)
C57 0.100(12) 0.130(14) 0.21(2) -0.082(15) -0.012(13) 0.068(11)
C58 0.085(2) 0.084(2) 0.085(2) 0.0295(12) 0.0316(12) 0.0192(11)
Cu7 0.0357(7) 0.0566(8) 0.0308(6) 0.0188(6) 0.0127(5) 0.0135(6)
F50 0.069(3) 0.103(4) 0.055(3) 0.027(3) 0.018(3) 0.038(3)
F51 0.059(3) 0.206(9) 0.066(4) 0.011(4) 0.033(3) 0.049(4)
F52 0.190(10) 0.132(7) 0.116(6) 0.048(5) 0.103(7) 0.047(7)
F53 0.056(3) 0.090(4) 0.048(2) 0.025(2) 0.021(2) 0.018(3)
F54 0.169(5) 0.170(5) 0.169(5) 0.061(2) 0.066(2) 0.035(2)
F55 0.200(6) 0.199(6) 0.200(6) 0.072(3) 0.075(3) 0.041(2)
F56 0.126(8) 0.149(8) 0.192(10) 0.095(8) 0.104(8) 0.057(6)
O4W 0.061(4) 0.088(5) 0.045(3) 0.015(3) 0.009(3) 0.030(3)
O5W 0.062(4) 0.130(7) 0.083(5) 0.070(5) -0.006(4) -0.013(4)
O15 0.039(3) 0.085(4) 0.036(2) 0.024(2) 0.017(2) 0.017(3)
O16 0.056(4) 0.226(11) 0.048(4) 0.055(5) 0.027(3) 0.034(5)
C59 0.046(4) 0.129(9) 0.043(4) 0.038(5) 0.022(4) 0.024(5)
C60 0.053(5) 0.128(9) 0.038(4) 0.018(5) 0.020(4) 0.026(5)
C61 0.055(6) 0.160(13) 0.061(6) 0.033(7) 0.024(5) 0.000(7)
C62 0.079(8) 0.114(11) 0.101(10) 0.051(8) 0.028(7) 0.011(8)
Cl1 0.0689(14) 0.0684(14) 0.0920(17) 0.0347(13) 0.0234(13) 0.0129(11)
C65 0.184(14) 0.053(5) 0.083(7) 0.041(5) 0.092(9) 0.058(7)
C64 0.079(7) 0.056(5) 0.099(8) 0.023(5) 0.036(6) 0.017(5)
C63 0.059(5) 0.046(4) 0.106(8) 0.033(5) 0.020(5) 0.003(4)
C68 0.071(7) 0.102(8) 0.087(7) 0.052(7) 0.025(6) 0.008(6)
C67 0.070(7) 0.148(13) 0.084(8) 0.052(8) 0.026(6) -0.018(7)
C66 0.044(5) 0.056(6) 0.194(16) -0.003(8) 0.015(8) 0.003(4)

loop_
_atom_type_symbol
_atom_type_description
_atom_type_scat_dispersion_real
_atom_type_scat_dispersion_imag
_atom_type_scat_source
C C 0.0181 0.0091 'International Tables Vol C Tables 4.2.6.8 and 6.1.1.4'
H H 0.0000 0.0000 'International Tables Vol C Tables 4.2.6.8 and 6.1.1.4'
Cl Cl 0.3639 0.7018 'International Tables Vol C Tables 4.2.6.8 and 6.1.1.4'
Cu Cu -1.9646 0.5888 'International Tables Vol C Tables 4.2.6.8 and 6.1.1.4'
F F 0.0727 0.0534 'International Tables Vol C Tables 4.2.6.8 and 6.1.1.4'
O O 0.0492 0.0322 'International Tables Vol C Tables 4.2.6.8 and 6.1.1.4'

loop_
_geom_angle_atom_site_label_1
_geom_angle_atom_site_label_2
_geom_angle_atom_site_label_3
_geom_angle
_geom_angle_site_symmetry_1
_geom_angle_site_symmetry_3
_geom_angle_publ_flag
O1 Cu1 C1 106.6(2) . . ?
O1 Cu1 C2 148.4(2) . . ?
O2 Cu1 O1 102.4(2) . . ?
O2 Cu1 C1 150.7(2) . . ?
O2 Cu1 C2 108.9(2) . . ?
C1 Cu1 C2 41.9(2) . . ?
O3 Cu2 O1W 94.84(16) . . ?
O3 Cu2 C4 148.37(19) . . ?
O4 Cu2 O1W 87.43(18) . . ?
O4 Cu2 O3 92.01(18) . . ?
O4 Cu2 C4 116.39(19) . . ?
C3 Cu2 O1W 105.63(19) . . ?
C3 Cu2 O3 107.34(19) . . ?
C3 Cu2 O4 155.27(19) . . ?
C3 Cu2 C4 41.6(2) . . ?
C4 Cu2 O1W 99.80(18) . . ?
O5 Cu3 O2W 89.05(18) . . ?
O5 Cu3 C5 114.63(19) . . ?
O5 Cu3 C6 154.6(2) . . ?
O6 Cu3 O2W 91.78(19) . . ?
O6 Cu3 O5 91.92(19) . . ?
O6 Cu3 C5 152.2(2) . . ?
O6 Cu3 C6 110.3(2) . . ?
C5 Cu3 O2W 96.51(19) . . ?
C6 Cu3 O2W 101.96(19) . . ?
C6 Cu3 C5 42.0(2) . . ?
O7 Cu4 O2W 87.23(18) . . ?
O7 Cu4 C7 152.83(19) . . ?
O7 Cu4 C8 111.68(19) . . ?
O12 Cu4 O2W 91.66(19) . . ?
O12 Cu4 O7 93.26(18) . . ?
O12 Cu4 C7 112.3(2) . . ?
O12 Cu4 C8 154.3(2) . . ?
C7 Cu4 O2W 100.41(19) . . ?
C7 Cu4 C8 42.06(19) . . ?
C8 Cu4 O2W 95.46(19) . . ?
O8 Cu5 O3W 90.16(17) . . ?
O8 Cu5 C9 103.3(2) . . ?
O8 Cu5 C10 144.97(19) . . ?
O9 Cu5 O3W 93.88(18) . . ?
O9 Cu5 O8 95.48(18) . . ?
O9 Cu5 C9 152.90(19) . . ?
O9 Cu5 C10 117.12(19) . . ?
C9 Cu5 O3W 105.24(18) . . ?
C9 Cu5 C10 41.6(2) . . ?
C10 Cu5 O3W 99.47(19) . . ?
O10 Cu6 O11 92.7(2) . . ?
O10 Cu6 O13 87.70(19) . . ?
O10 Cu6 C11 114.5(2) . . ?
O10 Cu6 C12 155.1(2) . . ?
O11 Cu6 O13 87.6(2) . . ?
O11 Cu6 C11 151.2(2) . . ?
O11 Cu6 C12 109.3(2) . . ?
C11 Cu6 O13 102.1(2) . . ?
C12 Cu6 O13 104.4(2) . . ?
C12 Cu6 C11 42.2(2) . . ?
C31 O1 Cu1 130.4(4) . . ?
Cu2 O1W H1WA 111.4 . . ?
Cu2 O1W H1WB 111.7 . . ?
H1WA O1W H1WB 102.5 . . ?
C35 O2 Cu1 131.1(4) . . ?
Cu3 O2W Cu4 103.16(17) . . ?
Cu3 O2W H2WA 111.1 . . ?
Cu3 O2W H2WB 111.1 . . ?
Cu4 O2W H2WA 111.1 . . ?
Cu4 O2W H2WB 111.1 . . ?
H2WA O2W H2WB 109.1 . . ?
C35 O3 Cu2 130.7(4) . . ?
Cu5 O3W H3WA 110.8 . . ?
Cu5 O3W H3WB 110.3 . . ?
H3WA O3W H3WB 103.0 . . ?
C39 O4 Cu2 130.7(4) . . ?
C39 O5 Cu3 129.5(4) . . ?
C31 O6 Cu3 127.8(4) . . ?
C43 O7 Cu4 131.2(4) . . ?
C43 O8 Cu5 124.7(4) . . ?
C47 O9 Cu5 135.1(4) . . ?
C47 O10 Cu6 127.9(4) . . ?
C51 O11 Cu6 130.1(4) . . ?
C51 O12 Cu4 128.0(5) . . ?
C55 O13 Cu6 122.4(6) . . ?
C55 O14 H14 109.5 . . ?
C2 C1 Cu1 70.8(3) . . ?
C2 C1 C6 120.8(5) . . ?
C2 C1 C13 118.7(5) . . ?
C6 C1 Cu1 115.3(4) . . ?
C13 C1 Cu1 121.1(4) . . ?
C13 C1 C6 107.1(4) . . ?
C1 C2 Cu1 67.3(3) . . ?
C1 C2 C3 119.3(5) . . ?
C1 C2 C28 119.2(4) . . ?
C3 C2 Cu1 116.6(3) . . ?
C28 C2 Cu1 122.5(4) . . ?
C28 C2 C3 107.7(4) . . ?
C2 C3 Cu2 117.1(3) . . ?
C4 C3 Cu2 71.3(3) . . ?
C4 C3 C2 120.1(4) . . ?
C4 C3 C26 118.8(4) . . ?
C26 C3 Cu2 120.8(3) . . ?
C26 C3 C2 106.3(4) . . ?
C3 C4 Cu2 67.1(3) . . ?
C3 C4 C5 120.9(4) . . ?
C3 C4 C29 118.9(4) . . ?
C5 C4 Cu2 117.4(3) . . ?
C29 C4 Cu2 121.6(3) . . ?
C29 C4 C5 107.1(4) . . ?
C4 C5 Cu3 117.6(3) . . ?
C6 C5 Cu3 68.8(3) . . ?
C6 C5 C4 118.9(5) . . ?
C6 C5 C8 119.8(4) . . ?
C8 C5 Cu3 120.1(4) . . ?
C8 C5 C4 107.7(4) . . ?
C1 C6 Cu3 117.0(4) . . ?
C5 C6 Cu3 69.2(3) . . ?
C5 C6 C1 120.0(5) . . ?
C5 C6 C15 119.0(5) . . ?
C15 C6 Cu3 121.8(4) . . ?
C15 C6 C1 106.7(4) . . ?
C8 C7 Cu4 70.1(3) . . ?
C8 C7 C12 120.2(5) . . ?
C8 C7 C16 118.8(5) . . ?
C12 C7 Cu4 114.8(4) . . ?
C16 C7 Cu4 123.5(4) . . ?
C16 C7 C12 106.6(4) . . ?
C5 C8 Cu4 120.7(4) . . ?
C5 C8 C9 108.5(4) . . ?
C7 C8 Cu4 67.9(3) . . ?
C7 C8 C5 120.1(5) . . ?
C7 C8 C9 119.2(5) . . ?
C9 C8 Cu4 115.9(4) . . ?
C8 C9 Cu5 116.7(3) . . ?
C10 C9 Cu5 69.6(3) . . ?
C10 C9 C8 121.1(4) . . ?
C10 C9 C29 119.3(5) . . ?
C29 C9 Cu5 118.9(3) . . ?
C29 C9 C8 107.5(4) . . ?
C9 C10 Cu5 68.7(3) . . ?
C9 C10 C11 119.9(5) . . ?
C9 C10 C21 118.0(4) . . ?
C11 C10 Cu5 118.9(4) . . ?
C21 C10 Cu5 121.0(4) . . ?
C21 C10 C11 106.9(4) . . ?
C10 C11 Cu6 117.6(4) . . ?
C12 C11 Cu6 67.5(3) . . ?
C12 C11 C10 119.7(5) . . ?
C12 C11 C19 118.8(4) . . ?
C19 C11 Cu6 121.7(4) . . ?
C19 C11 C10 107.5(4) . . ?
C7 C12 Cu6 116.5(4) . . ?
C11 C12 Cu6 70.3(3) . . ?
C11 C12 C7 120.0(4) . . ?
C11 C12 C18 119.1(5) . . ?
C18 C12 Cu6 121.0(4) . . ?
C18 C12 C7 106.9(5) . . ?
C14 C13 C1 108.7(5) . . ?
C20 C13 C1 120.5(5) 2_766 . ?
C20 C13 C14 120.4(5) 2_766 . ?
C15 C14 C13 108.8(4) . . ?
C23 C14 C13 119.6(5) 2_766 . ?
C23 C14 C15 120.5(5) 2_766 . ?
C14 C15 C6 108.6(5) . . ?
C16 C15 C6 121.0(5) . . ?
C16 C15 C14 120.0(5) . . ?
C15 C16 C7 121.1(5) . . ?
C15 C16 C17 119.6(5) . . ?
C17 C16 C7 108.8(5) . . ?
C18 C17 C16 108.5(4) . . ?
C24 C17 C16 120.5(5) 2_766 . ?
C24 C17 C18 120.3(5) 2_766 . ?
C17 C18 C12 109.2(5) . . ?
C27 C18 C12 120.7(5) 2_766 . ?
C27 C18 C17 119.6(5) 2_766 . ?
C20 C19 C11 108.3(4) . . ?
C28 C19 C11 121.1(5) 2_766 . ?
C28 C19 C20 120.3(5) 2_766 . ?
C13 C20 C19 120.3(5) 2_766 . ?
C13 C20 C21 119.6(5) 2_766 . ?
C19 C20 C21 108.8(5) . . ?
C20 C21 C10 108.5(4) . . ?
C22 C21 C10 121.6(5) . . ?
C22 C21 C20 120.1(5) . . ?
C21 C22 C23 120.0(5) . . ?
C21 C22 C30 119.6(5) . . ?
C23 C22 C30 107.9(4) . . ?
C14 C23 C22 120.2(5) 2_766 . ?
C14 C23 C24 119.7(5) 2_766 . ?
C22 C23 C24 108.4(4) . . ?
C17 C24 C23 119.7(5) 2_766 . ?
C17 C24 C25 119.8(5) 2_766 . ?
C23 C24 C25 108.3(4) . . ?
C24 C25 C30 107.7(4) . . ?
C26 C25 C24 119.6(5) . . ?
C26 C25 C30 120.2(5) . . ?
C25 C26 C3 120.7(5) . . ?
C25 C26 C27 120.2(5) . . ?
C27 C26 C3 109.2(4) . . ?
C18 C27 C26 120.5(5) 2_766 . ?
C18 C27 C28 119.9(5) 2_766 . ?
C26 C27 C28 108.6(5) . . ?
C2 C28 C27 108.2(4) . . ?
C19 C28 C2 120.9(5) 2_766 . ?
C19 C28 C27 120.1(5) 2_766 . ?
C9 C29 C4 109.1(4) . . ?
C30 C29 C4 121.3(5) . . ?
C30 C29 C9 120.9(5) . . ?
C25 C30 C22 107.7(4) . . ?
C29 C30 C22 120.2(4) . . ?
C29 C30 C25 119.9(4) . . ?
O1 C31 C32 112.6(7) . . ?
O6 C31 O1 130.8(6) . . ?
O6 C31 C32 116.6(6) . . ?
F1 C32 C31 109.8(7) . . ?
F1 C32 C33 107.2(8) . . ?
F2 C32 F1 102.2(9) . . ?
F2 C32 C31 109.5(7) . . ?
F2 C32 C33 114.4(8) . . ?
C33 C32 C31 113.2(8) . . ?
F3 C33 F4' 106.4(12) . . ?
F3 C33 C32 106.6(9) . . ?
F3 C33 C34 101.0(11) . . ?
F3 C33 C34' 121.9(17) . . ?
F4 C33 F3 108.3(13) . . ?
F4 C33 C32 113.5(11) . . ?
F4 C33 C34 113.3(14) . . ?
C32 C33 F4' 92.9(12) . . ?
C32 C33 C34' 126.6(17) . . ?
C34 C33 C32 113.0(11) . . ?
C34' C33 F4' 93.8(19) . . ?
F5 C34 F7 100.3(14) . . ?
F5 C34 C33 110.0(14) . . ?
F6 C34 F5 112.1(15) . . ?
F6 C34 F7 105.1(14) . . ?
F6 C34 C33 118.7(15) . . ?
F7 C34 C33 108.8(14) . . ?
F5' C34' C33 107(3) . . ?
F6' C34' F5' 97(3) . . ?
F6' C34' F7' 108(4) . . ?
F6' C34' C33 120(3) . . ?
F7' C34' F5' 132(5) . . ?
F7' C34' C33 95(4) . . ?
O2 C35 C36 115.2(5) . . ?
O3 C35 O2 129.3(6) . . ?
O3 C35 C36 115.4(5) . . ?
F8 C36 C35 109.9(5) . . ?
F8 C36 C37 108.3(6) . . ?
F9 C36 F8 106.6(7) . . ?
F9 C36 C35 108.0(6) . . ?
F9 C36 C37 109.6(7) . . ?
C37 C36 C35 114.1(7) . . ?
F10 C37 F11 108.9(8) . . ?
F10 C37 C36 107.8(7) . . ?
F10 C37 C38 108.1(9) . . ?
F11 C37 C36 108.8(8) . . ?
F11 C37 C38 106.5(8) . . ?
C38 C37 C36 116.6(8) . . ?
F12 C38 C37 111.9(10) . . ?
F13 C38 F12 107.2(10) . . ?
F13 C38 F14 109.2(11) . . ?
F13 C38 C37 111.1(10) . . ?
F14 C38 F12 106.4(10) . . ?
F14 C38 C37 110.8(10) . . ?
O4 C39 O5 129.9(5) . . ?
O4 C39 C40 114.8(5) . . ?
O5 C39 C40 115.2(5) . . ?
F15 C40 C39 111.1(5) . . ?
F15 C40 C41 115.4(10) . . ?
F15 C40 C41' 98.4(10) . . ?
F16 C40 F15 107.3(5) . . ?
F16 C40 C39 109.8(5) . . ?
F16 C40 C41 98.5(9) . . ?
F16 C40 C41' 119.0(8) . . ?
C39 C40 C41' 110.5(9) . . ?
C41 C40 C39 113.8(8) . . ?
F17 C41 C40 102.0(16) . . ?
F18 C41 F17 116(3) . . ?
F18 C41 C40 109.7(18) . . ?
F18 C41 C42 109(2) . . ?
C42 C41 F17 105.4(18) . . ?
C42 C41 C40 115.0(15) . . ?
F17' C41' C40 114.8(15) . . ?
F17' C41' C42' 105(2) . . ?
F18' C41' F17' 107.8(17) . . ?
F18' C41' C40 107.7(16) . . ?
F18' C41' C42' 105.5(18) . . ?
C42' C41' C40 116(2) . . ?
F19' C42 F20' 94.5(19) . . ?
F21' C42 F19' 108(2) . . ?
F21' C42 F20' 97(3) . . ?
F21' C42 C41 125(3) . . ?
C41 C42 F19' 112.7(18) . . ?
C41 C42 F20' 114.4(19) . . ?
F19 C42' F20 101(3) . . ?
F19 C42' C41' 107(2) . . ?
F20 C42' C41' 104.6(19) . . ?
F21 C42' F19 117(2) . . ?
F21 C42' F20 112(2) . . ?
F21 C42' C41' 114(3) . . ?
O7 C43 O8 129.9(5) . . ?
O7 C43 C44 115.7(5) . . ?
O8 C43 C44 114.4(5) . . ?
F22 C44 F23 107.5(5) . . ?
F22 C44 C43 110.9(5) . . ?
F22 C44 C45 109.1(5) . . ?
F23 C44 C43 108.9(4) . . ?
F23 C44 C45 107.7(5) . . ?
C45 C44 C43 112.6(5) . . ?
F24 C45 F25 108.8(8) . . ?
F24 C45 C44 109.0(6) . . ?
F24 C45 C46 108.0(7) . . ?
F25 C45 C44 107.1(6) . . ?
F25 C45 C46 107.9(6) . . ?
C46 C45 C44 116.0(7) . . ?
F26 C46 F28 107.7(7) . . ?
F26 C46 C45 111.7(7) . . ?
F27 C46 F26 108.5(8) . . ?
F27 C46 F28 108.6(7) . . ?
F27 C46 C45 110.6(6) . . ?
F28 C46 C45 109.7(7) . . ?
O9 C47 O10 129.0(6) . . ?
O9 C47 C48 115.6(5) . . ?
O10 C47 C48 115.3(5) . . ?
F29 C48 F30 107.7(6) . . ?
F29 C48 C47 110.8(5) . . ?
F29 C48 C49 108.0(6) . . ?
F30 C48 C47 109.3(6) . . ?
F30 C48 C49 106.2(6) . . ?
C49 C48 C47 114.5(6) . . ?
F31 C49 C48 108.6(7) . . ?
F31 C49 C50 106.9(7) . . ?
F32 C49 F31 107.7(6) . . ?
F32 C49 C48 110.1(7) . . ?
F32 C49 C50 108.8(7) . . ?
C48 C49 C50 114.4(7) . . ?
F33 C50 F34 108.3(9) . . ?
F33 C50 F35 107.8(8) . . ?
F33 C50 C49 112.9(8) . . ?
F34 C50 C49 110.2(7) . . ?
F35 C50 F34 106.2(8) . . ?
F35 C50 C49 111.0(9) . . ?
O11 C51 O12 130.3(6) . . ?
O11 C51 C52 114.7(6) . . ?
O12 C51 C52 115.0(7) . . ?
F36 C52 C51 105.5(7) . . ?
F36 C52 C53' 141.6(17) . . ?
F37 C52 F36 96.0(11) . . ?
F37 C52 C51 111.5(8) . . ?
F37 C52 C53 113.0(10) . . ?
F37 C52 C53' 94.7(15) . . ?
C51 C52 C53' 104.5(16) . . ?
C53 C52 F36 101.0(11) . . ?
C53 C52 C51 124.6(13) . . ?
F38 C53 C54 111.4(13) . . ?
F39 C53 F38 109.3(14) . . ?
F39 C53 C54 105.1(13) . . ?
C52 C53 F38 106.4(14) . . ?
C52 C53 F39 115.5(14) . . ?
C52 C53 C54 109.3(13) . . ?
F38' C53' F39' 87(2) . . ?
F38' C53' C52 123(3) . . ?
F38' C53' C54' 97(2) . . ?
C52 C53' F39' 114(2) . . ?
C52 C53' C54' 131(3) . . ?
C54' C53' F39' 93(2) . . ?
F40 C54 F41 104.1(18) . . ?
F40 C54 F42 123(2) . . ?
F40 C54 C53 117(2) . . ?
F41 C54 C53 112.5(12) . . ?
F42 C54 F41 89.0(13) . . ?
F42 C54 C53 107.4(13) . . ?
F40' C54' F41' 106(3) . . ?
F40' C54' F42' 112(4) . . ?
F40' C54' C53' 116(2) . . ?
F41' C54' C53' 89(3) . . ?
F42' C54' F41' 111(2) . . ?
F42' C54' C53' 120(2) . . ?
O13 C55 O14 127.1(8) . . ?
O13 C55 C56 122.4(9) . . ?
O14 C55 C56 110.6(8) . . ?
F43 C56 F44 104.2(13) . . ?
F43 C56 C55 110.2(12) . . ?
F44 C56 C55 107.4(9) . . ?
C57 C56 F43 107.1(15) . . ?
C57 C56 F44 108.9(14) . . ?
C57 C56 C55 118.1(17) . . ?
F45 C57 C58 105.1(13) . . ?
F46 C57 F45 108(3) . . ?
F46 C57 C56 112.7(14) . . ?
F46 C57 C58 104.6(11) . . ?
C56 C57 F45 101.1(13) . . ?
C56 C57 C58 124(3) . . ?
F47 C58 C57 105.6(14) . . ?
F48 C58 F47 105.6(13) . . ?
F48 C58 F49 104.4(14) . . ?
F48 C58 C57 113.4(13) . . ?
F49 C58 F47 115.6(14) . . ?
F49 C58 C57 112.3(17) . . ?
O4W Cu7 O4W 180.0(4) 2_465 . ?
O4W Cu7 O5W 90.3(3) 2_465 2_465 ?
O4W Cu7 O5W 89.7(3) . 2_465 ?
O4W Cu7 O5W 89.7(3) 2_465 . ?
O4W Cu7 O5W 90.3(3) . . ?
O5W Cu7 O5W 180.0 2_465 . ?
O15 Cu7 O4W 89.1(2) 2_465 2_465 ?
O15 Cu7 O4W 89.1(2) . . ?
O15 Cu7 O4W 90.9(2) . 2_465 ?
O15 Cu7 O4W 90.9(2) 2_465 . ?
O15 Cu7 O5W 89.4(2) 2_465 . ?
O15 Cu7 O5W 90.6(2) . . ?
O15 Cu7 O5W 89.4(2) . 2_465 ?
O15 Cu7 O5W 90.6(2) 2_465 2_465 ?
O15 Cu7 O15 180.0 2_465 . ?
Cu7 O4W H4WA 114.9 . . ?
Cu7 O4W H4WB 114.6 . . ?
H4WA O4W H4WB 99.0 . . ?
Cu7 O5W H5WA 115.7 . . ?
Cu7 O5W H5WB 113.7 . . ?
H5WA O5W H5WB 98.6 . . ?
C59 O15 Cu7 123.8(5) . . ?
O15 C59 C60 113.9(7) . . ?
O16 C59 O15 126.6(8) . . ?
O16 C59 C60 119.5(8) . . ?
F50 C60 C59 109.8(8) . . ?
F50 C60 C61 107.1(8) . . ?
F51 C60 F50 107.0(10) . . ?
F51 C60 C59 110.4(7) . . ?
F51 C60 C61 108.8(9) . . ?
C61 C60 C59 113.4(10) . . ?
F53 C61 F52 102.8(8) . . ?
F53 C61 C60 108.5(9) . . ?
C60 C61 F52 103.2(11) . . ?
C62 C61 F52 112.3(10) . . ?
C62 C61 F53 111.2(15) . . ?
C62 C61 C60 117.5(11) . . ?
F55 C62 F54 98.6(13) . . ?
F56 C62 F54 113.4(14) . . ?
F56 C62 F55 112.3(17) . . ?
F56 C62 C61 114.4(14) . . ?
C61 C62 F54 108.0(14) . . ?
C61 C62 F55 108.8(14) . . ?
C64 C65 H65 120.0 . . ?
C64 C65 C66 120.0 . . ?
C66 C65 H65 120.0 . . ?
C65 C64 H64 120.0 . . ?
C65 C64 C63 120.0 . . ?
C63 C64 H64 120.0 . . ?
C64 C63 Cl1 121.1(5) . . ?
C68 C63 Cl1 118.9(5) . . ?
C68 C63 C64 120.0 . . ?
C63 C68 H68 120.0 . . ?
C63 C68 C67 120.0 . . ?
C67 C68 H68 120.0 . . ?
C68 C67 H67 120.0 . . ?
C68 C67 C66 120.0 . . ?
C66 C67 H67 120.0 . . ?
C65 C66 H66 120.0 . . ?
C67 C66 C65 120.0 . . ?
C67 C66 H66 120.0 . . ?

loop_
_geom_bond_atom_site_label_1
_geom_bond_atom_site_label_2
_geom_bond_distance
_geom_bond_site_symmetry_2
_geom_bond_publ_flag
Cu1 O1 1.981(5) . ?
Cu1 O2 1.926(4) . ?
Cu1 C1 1.993(5) . ?
Cu1 C2 2.040(5) . ?
Cu2 O1W 2.215(4) . ?
Cu2 O3 2.012(4) . ?
Cu2 O4 1.991(4) . ?
Cu2 C3 1.991(5) . ?
Cu2 C4 2.048(5) . ?
Cu3 O2W 2.220(4) . ?
Cu3 O5 1.979(4) . ?
Cu3 O6 1.975(4) . ?
Cu3 C5 2.023(5) . ?
Cu3 C6 2.019(5) . ?
Cu4 O2W 2.250(5) . ?
Cu4 O7 1.985(4) . ?
Cu4 O12 1.964(4) . ?
Cu4 C7 2.001(5) . ?
Cu4 C8 2.030(5) . ?
Cu5 O3W 2.211(4) . ?
Cu5 O8 2.005(4) . ?
Cu5 O9 1.974(4) . ?
Cu5 C9 2.015(5) . ?
Cu5 C10 2.027(5) . ?
Cu6 O10 1.970(4) . ?
Cu6 O11 1.971(5) . ?
Cu6 O13 2.294(5) . ?
Cu6 C11 2.019(5) . ?
Cu6 C12 1.981(5) . ?
F1 C32 1.337(12) . ?
F2 C32 1.323(11) . ?
F3 C33 1.360(11) . ?
F4 C33 1.23(2) . ?
F4' C33 1.54(3) . ?
F5 C34 1.35(2) . ?
F5' C34' 1.51(6) . ?
F6 C34 1.32(2) . ?
F6' C34' 1.30(4) . ?
F7 C34 1.37(2) . ?
F7' C34' 1.37(2) . ?
F8 C36 1.337(9) . ?
F9 C36 1.330(10) . ?
F10 C37 1.319(13) . ?
F11 C37 1.329(10) . ?
F12 C38 1.332(14) . ?
F13 C38 1.312(14) . ?
F14 C38 1.313(14) . ?
F15 C40 1.336(7) . ?
F16 C40 1.332(7) . ?
F17 C41 1.43(3) . ?
F17' C41' 1.41(2) . ?
F18 C41 1.24(3) . ?
F18' C41' 1.38(2) . ?
F19 C42' 1.37(3) . ?
F19' C42 1.41(3) . ?
F20 C42' 1.41(4) . ?
F20' C42 1.44(3) . ?
F21 C42' 1.21(4) . ?
F21' C42 1.05(3) . ?
F22 C44 1.337(7) . ?
F23 C44 1.355(7) . ?
F24 C45 1.325(11) . ?
F25 C45 1.330(10) . ?
F26 C46 1.301(10) . ?
F27 C46 1.300(10) . ?
F28 C46 1.307(10) . ?
F29 C48 1.347(8) . ?
F30 C48 1.351(9) . ?
F31 C49 1.357(8) . ?
F32 C49 1.321(9) . ?
F33 C50 1.307(11) . ?
F34 C50 1.346(11) . ?
F35 C50 1.337(11) . ?
F36 C52 1.406(14) . ?
F37 C52 1.284(14) . ?
F38 C53 1.329(18) . ?
F38' C53' 1.34(5) . ?
F39 C53 1.326(19) . ?
F39' C53' 1.74(4) . ?
F40 C54 1.25(4) . ?
F40' C54' 1.27(4) . ?
F41 C54 1.440(18) . ?
F41' C54' 1.43(5) . ?
F42 C54 1.292(19) . ?
F42' C54' 1.28(4) . ?
F43 C56 1.366(19) . ?
F44 C56 1.397(14) . ?
F45 C57 1.50(3) . ?
F46 C57 1.32(2) . ?
F47 C58 1.382(17) . ?
F48 C58 1.198(15) . ?
F49 C58 1.35(2) . ?
O1 C31 1.264(9) . ?
O1W H1WA 0.8884 . ?
O1W H1WB 0.8868 . ?
O2 C35 1.246(8) . ?
O2W H2WA 0.9700 . ?
O2W H2WB 0.9700 . ?
O3 C35 1.244(7) . ?
O3W H3WA 0.8753 . ?
O3W H3WB 0.8734 . ?
O4 C39 1.237(7) . ?
O5 C39 1.260(7) . ?
O6 C31 1.211(9) . ?
O7 C43 1.234(7) . ?
O8 C43 1.242(7) . ?
O9 C47 1.242(7) . ?
O10 C47 1.265(8) . ?
O11 C51 1.226(9) . ?
O12 C51 1.246(8) . ?
O13 C55 1.193(10) . ?
O14 H14 0.8200 . ?
O14 C55 1.307(12) . ?
C1 C2 1.442(7) . ?
C1 C6 1.487(8) . ?
C1 C13 1.455(7) . ?
C2 C3 1.489(7) . ?
C2 C28 1.446(8) . ?
C3 C4 1.436(7) . ?
C3 C26 1.462(7) . ?
C4 C5 1.495(7) . ?
C4 C29 1.458(7) . ?
C5 C6 1.448(7) . ?
C5 C8 1.451(7) . ?
C6 C15 1.463(7) . ?
C7 C8 1.447(7) . ?
C7 C12 1.494(7) . ?
C7 C16 1.463(7) . ?
C8 C9 1.475(7) . ?
C9 C10 1.437(7) . ?
C9 C29 1.455(7) . ?
C10 C11 1.490(7) . ?
C10 C21 1.460(7) . ?
C11 C12 1.439(8) . ?
C11 C19 1.457(8) . ?
C12 C18 1.455(7) . ?
C13 C14 1.436(8) . ?
C13 C20 1.393(8) 2_766 ?
C14 C15 1.435(8) . ?
C14 C23 1.398(7) 2_766 ?
C15 C16 1.388(8) . ?
C16 C17 1.444(7) . ?
C17 C18 1.434(8) . ?
C17 C24 1.393(7) 2_766 ?
C18 C27 1.397(8) 2_766 ?
C19 C20 1.446(7) . ?
C19 C28 1.382(7) 2_766 ?
C20 C21 1.446(7) . ?
C21 C22 1.387(7) . ?
C22 C23 1.437(7) . ?
C22 C30 1.452(7) . ?
C23 C24 1.438(7) . ?
C24 C25 1.445(7) . ?
C25 C26 1.396(7) . ?
C25 C30 1.451(7) . ?
C26 C27 1.423(7) . ?
C27 C28 1.457(7) . ?
C29 C30 1.387(7) . ?
C31 C32 1.585(10) . ?
C32 C33 1.534(14) . ?
C33 C34 1.47(2) . ?
C33 C34' 1.54(4) . ?
C35 C36 1.547(9) . ?
C36 C37 1.535(11) . ?
C37 C38 1.515(15) . ?
C39 C40 1.550(7) . ?
C40 C41 1.52(2) . ?
C40 C41' 1.58(3) . ?
C41 C42 1.40(2) . ?
C41' C42' 1.47(5) . ?
C43 C44 1.559(8) . ?
C44 C45 1.545(9) . ?
C45 C46 1.539(10) . ?
C47 C48 1.541(8) . ?
C48 C49 1.534(11) . ?
C49 C50 1.537(15) . ?
C51 C52 1.558(10) . ?
C52 C53 1.30(2) . ?
C52 C53' 1.596(19) . ?
C53 C54 1.498(15) . ?
C53' C54' 1.70(4) . ?
C55 C56 1.565(16) . ?
C56 C57 1.35(3) . ?
C57 C58 1.59(2) . ?
Cu7 O4W 1.976(6) . ?
Cu7 O4W 1.976(6) 2_465 ?
Cu7 O5W 2.371(7) 2_465 ?
Cu7 O5W 2.371(7) . ?
Cu7 O15 1.954(5) . ?
Cu7 O15 1.954(5) 2_465 ?
F50 C60 1.351(13) . ?
F51 C60 1.331(10) . ?
F52 C61 1.670(16) . ?
F53 C61 1.363(12) . ?
F54 C62 1.466(19) . ?
F55 C62 1.38(2) . ?
F56 C62 1.119(16) . ?
O4W H4WA 0.9415 . ?
O4W H4WB 0.9376 . ?
O5W H5WA 0.9792 . ?
O5W H5WB 0.9687 . ?
O15 C59 1.293(9) . ?
O16 C59 1.217(10) . ?
C59 C60 1.533(12) . ?
C60 C61 1.526(19) . ?
C61 C62 1.346(19) . ?
Cl1 C63 1.729(6) . ?
C65 H65 0.9300 . ?
C65 C64 1.3900 . ?
C65 C66 1.3900 . ?
C64 H64 0.9300 . ?
C64 C63 1.3900 . ?
C63 C68 1.3900 . ?
C68 H68 0.9300 . ?
C68 C67 1.3900 . ?
C67 H67 0.9300 . ?
C67 C66 1.3900 . ?
C66 H66 0.9300 . ?
